data_4085994
loop_
_publ_author_name
'Dub, Pavel A.'
'Scott, Brian L.'
'Gordon, John C.'

_publ_section_title
;
 Air-Stable NNS (ENENES) Ligands and Their Well-Defined Ruthenium and
 Iridium Complexes for Molecular Catalysis
;
_journal_issue 18
_journal_name_full Organometallics
_journal_page_first 4464
_journal_paper_doi 10.1021/acs.organomet.5b00432
_journal_volume 34
_journal_year 2015
_chemical_formula_sum 'C31 H37 Cl4 N2 P Ru S'
_chemical_formula_weight 743.53
_chemical_name_systematic
; 
 ? 
;
_space_group_IT_number 2
_symmetry_cell_setting triclinic
_symmetry_space_group_name_Hall '-P 1'
_symmetry_space_group_name_H-M 'P -1'
_atom_sites_solution_hydrogens geom
_atom_sites_solution_primary direct
_atom_sites_solution_secondary difmap
_audit_creation_method SHELXL-97
_cell_angle_alpha 72.035(3)
_cell_angle_beta 78.889(3)
_cell_angle_gamma 73.820(3)
_cell_formula_units_Z 2
_cell_length_a 10.433(3)
_cell_length_b 10.677(3)
_cell_length_c 15.796(5)
_cell_measurement_temperature 140(1)
_cell_volume 1596.5(8)
_computing_cell_refinement 'SAINT+, v. 7.66a (Bruker AXS, 2009)'
_computing_data_collection 'APEX II, v. 7.0 (Bruker AXS, 2009)'
_computing_data_reduction 'SAINT+, v. 7.66a (Bruker AXS, 2009)'
_computing_molecular_graphics 'SHELXTL, v. 6.14, (Bruker AXS, 2000)'
_computing_publication_material 'SHELXTL, v. 6.14, (Bruker AXS, 2000)'
_computing_structure_refinement 'SHELXL-97 (Sheldrick, 1997)'
_computing_structure_solution 'SHELXS-97 (Sheldrick, 1990)'
_diffrn_ambient_temperature 140(1)
_diffrn_measured_fraction_theta_full 0.998
_diffrn_measured_fraction_theta_max 0.912
_diffrn_measurement_device_type 'Bruker D8 with APEXII CCD'
_diffrn_measurement_method '\w scans'
_diffrn_radiation_monochromator graphite
_diffrn_radiation_source 'fine-focus sealed tube'
_diffrn_radiation_type MoK\a
_diffrn_radiation_wavelength 0.71073
_diffrn_reflns_av_R_equivalents 0.0302
_diffrn_reflns_av_sigmaI/netI 0.0408
_diffrn_reflns_limit_h_max 14
_diffrn_reflns_limit_h_min -13
_diffrn_reflns_limit_k_max 13
_diffrn_reflns_limit_k_min -13
_diffrn_reflns_limit_l_max 21
_diffrn_reflns_limit_l_min -20
_diffrn_reflns_number 18549
_diffrn_reflns_theta_full 25.00
_diffrn_reflns_theta_max 28.63
_diffrn_reflns_theta_min 2.05
_diffrn_standards_decay_% 0
_diffrn_standards_interval_count 0
_diffrn_standards_interval_time 0
_diffrn_standards_number 0
_exptl_absorpt_coefficient_mu 0.966
_exptl_absorpt_correction_T_max 0.9443
_exptl_absorpt_correction_T_min 0.8012
_exptl_absorpt_correction_type multi-scan
_exptl_absorpt_process_details 'SADABS v. 2.03 (Sheldrick, 2008)'
_exptl_crystal_colour orange
_exptl_crystal_density_diffrn 1.547
_exptl_crystal_density_method 'not measured'
_exptl_crystal_description block
_exptl_crystal_F_000 760
_exptl_crystal_size_max 0.24
_exptl_crystal_size_mid 0.12
_exptl_crystal_size_min 0.06
_refine_diff_density_max 0.979
_refine_diff_density_min -1.329
_refine_diff_density_rms 0.105
_refine_ls_extinction_method none
_refine_ls_goodness_of_fit_ref 1.531
_refine_ls_hydrogen_treatment constr
_refine_ls_matrix_type full
_refine_ls_number_parameters 363
_refine_ls_number_reflns 7476
_refine_ls_number_restraints 0
_refine_ls_restrained_S_all 1.531
_refine_ls_R_factor_all 0.0421
_refine_ls_R_factor_gt 0.0354
_refine_ls_shift/su_max 0.001
_refine_ls_shift/su_mean 0.000
_refine_ls_structure_factor_coef Fsqd
_refine_ls_weighting_details 'calc w=1/[\s^2^(Fo^2^)+(0.0329P)^2^+0.0000P] where P=(Fo^2^+2Fc^2^)/3'
_refine_ls_weighting_scheme calc
_refine_ls_wR_factor_gt 0.0961
_refine_ls_wR_factor_ref 0.0986
_reflns_number_gt 6547
_reflns_number_total 7476
_reflns_threshold_expression >2sigma(I)
_cod_data_source_file om5b00432_si_002.cif
_cod_data_source_block apx1894
_cod_depositor_comments 'Adding full bibliography for 4085982--4085994.cif.'
_cod_database_code 4085994

loop_
_symmetry_equiv_pos_as_xyz
'x, y, z'
'-x, -y, -z'

loop_
_atom_site_label
_atom_site_type_symbol
_atom_site_fract_x
_atom_site_fract_y
_atom_site_fract_z
_atom_site_U_iso_or_equiv
_atom_site_adp_type
_atom_site_occupancy
_atom_site_symmetry_multiplicity
_atom_site_calc_flag
_atom_site_refinement_flags
Ru1 Ru 0.87252(2) 0.77125(2) 0.339266(14) 0.00709(7) Uani 1 1 d .
P1 P 0.70380(7) 0.80286(7) 0.25463(5) 0.00852(15) Uani 1 1 d .
S1 S 1.03910(7) 0.66749(7) 0.24693(5) 0.00938(14) Uani 1 1 d .
Cl1 Cl 0.82397(6) 0.56726(6) 0.44609(4) 0.01069(14) Uani 1 1 d .
Cl2 Cl 0.94885(7) 0.97092(7) 0.24959(5) 0.01229(15) Uani 1 1 d .
Cl3 Cl 0.75469(12) 0.30111(13) 1.05308(7) 0.0529(3) Uani 1 1 d .
Cl4 Cl 0.59109(12) 0.37083(14) 0.90845(9) 0.0627(4) Uani 1 1 d .
N1 N 1.0327(2) 0.7270(2) 0.41838(15) 0.0102(5) Uani 1 1 d .
H1 H 1.0296 0.6459 0.4591 0.012 Uiso 1 1 calc R
N2 N 0.7648(2) 0.8817(2) 0.44353(16) 0.0106(5) Uani 1 1 d .
C1 C 1.0284(3) 0.5169(3) 0.22486(19) 0.0103(6) Uani 1 1 d .
C2 C 0.9921(3) 0.4077(3) 0.2914(2) 0.0147(6) Uani 1 1 d .
H2 H 0.9764 0.4089 0.3512 0.018 Uiso 1 1 calc R
C3 C 0.9796(3) 0.2979(3) 0.2679(2) 0.0159(6) Uani 1 1 d .
H3 H 0.9554 0.2249 0.3121 0.019 Uiso 1 1 calc R
C4 C 1.0027(3) 0.2952(3) 0.1794(2) 0.0165(6) Uani 1 1 d .
H4 H 0.9928 0.2213 0.1640 0.020 Uiso 1 1 calc R
C5 C 1.0405(3) 0.4021(3) 0.1140(2) 0.0208(7) Uani 1 1 d .
H5 H 1.0583 0.3995 0.0545 0.025 Uiso 1 1 calc R
C6 C 1.0521(3) 0.5136(3) 0.1365(2) 0.0170(6) Uani 1 1 d .
H6 H 1.0758 0.5865 0.0919 0.020 Uiso 1 1 calc R
C7 C 1.1758(3) 0.6022(3) 0.31771(19) 0.0125(6) Uani 1 1 d .
H7A H 1.1669 0.5165 0.3602 0.015 Uiso 1 1 calc R
H7B H 1.2619 0.5880 0.2812 0.015 Uiso 1 1 calc R
C8 C 1.1663(3) 0.7071(3) 0.36699(19) 0.0124(6) Uani 1 1 d .
H8A H 1.2354 0.6755 0.4069 0.015 Uiso 1 1 calc R
H8B H 1.1785 0.7917 0.3245 0.015 Uiso 1 1 calc R
C9 C 1.0039(3) 0.8254(3) 0.47022(19) 0.0136(6) Uani 1 1 d .
H9A H 1.0148 0.9130 0.4316 0.016 Uiso 1 1 calc R
H9B H 1.0640 0.7959 0.5160 0.016 Uiso 1 1 calc R
C10 C 0.8591(3) 0.8341(3) 0.51271(19) 0.0127(6) Uani 1 1 d .
H10A H 0.8500 0.7456 0.5507 0.015 Uiso 1 1 calc R
H10B H 0.8359 0.8961 0.5501 0.015 Uiso 1 1 calc R
C11 C 0.6352(3) 0.8460(3) 0.4879(2) 0.0145(6) Uani 1 1 d .
H11A H 0.6489 0.7493 0.5090 0.022 Uiso 1 1 calc R
H11B H 0.5703 0.8811 0.4457 0.022 Uiso 1 1 calc R
H11C H 0.6028 0.8847 0.5377 0.022 Uiso 1 1 calc R
C12 C 0.7359(3) 1.0323(3) 0.4126(2) 0.0150(6) Uani 1 1 d .
H12A H 0.6968 1.0690 0.4626 0.023 Uiso 1 1 calc R
H12B H 0.6743 1.0646 0.3683 0.023 Uiso 1 1 calc R
H12C H 0.8180 1.0603 0.3869 0.023 Uiso 1 1 calc R
C13 C 0.6352(3) 0.6524(3) 0.28163(19) 0.0103(6) Uani 1 1 d .
C14 C 0.5508(3) 0.6183(3) 0.36115(19) 0.0115(6) Uani 1 1 d .
H14 H 0.5239 0.6760 0.3983 0.014 Uiso 1 1 calc R
C15 C 0.5067(3) 0.4991(3) 0.3855(2) 0.0144(6) Uani 1 1 d .
H15 H 0.4484 0.4789 0.4376 0.017 Uiso 1 1 calc R
C16 C 0.5492(3) 0.4111(3) 0.3324(2) 0.0177(6) Uani 1 1 d .
H16 H 0.5197 0.3314 0.3486 0.021 Uiso 1 1 calc R
C17 C 0.6358(3) 0.4415(3) 0.2550(2) 0.0189(7) Uani 1 1 d .
H17 H 0.6659 0.3810 0.2198 0.023 Uiso 1 1 calc R
C18 C 0.6781(3) 0.5613(3) 0.2293(2) 0.0147(6) Uani 1 1 d .
H18 H 0.7355 0.5810 0.1767 0.018 Uiso 1 1 calc R
C19 C 0.7382(3) 0.8420(3) 0.13158(18) 0.0108(6) Uani 1 1 d .
C20 C 0.8581(3) 0.8740(3) 0.08558(19) 0.0119(6) Uani 1 1 d .
H20 H 0.9253 0.8720 0.1174 0.014 Uiso 1 1 calc R
C21 C 0.8777(3) 0.9086(3) -0.0071(2) 0.0163(6) Uani 1 1 d .
H21 H 0.9583 0.9291 -0.0371 0.020 Uiso 1 1 calc R
C22 C 0.7785(3) 0.9130(3) -0.0556(2) 0.0173(6) Uani 1 1 d .
H22 H 0.7925 0.9364 -0.1179 0.021 Uiso 1 1 calc R
C23 C 0.6588(3) 0.8826(3) -0.0111(2) 0.0196(7) Uani 1 1 d .
H23 H 0.5918 0.8857 -0.0435 0.023 Uiso 1 1 calc R
C24 C 0.6383(3) 0.8474(3) 0.0817(2) 0.0171(6) Uani 1 1 d .
H24 H 0.5574 0.8270 0.1112 0.021 Uiso 1 1 calc R
C25 C 0.5551(3) 0.9449(3) 0.25631(18) 0.0104(6) Uani 1 1 d .
C26 C 0.5806(3) 1.0742(3) 0.22600(19) 0.0134(6) Uani 1 1 d .
H26 H 0.6688 1.0833 0.2108 0.016 Uiso 1 1 calc R
C27 C 0.4760(3) 1.1893(3) 0.2182(2) 0.0158(6) Uani 1 1 d .
H27 H 0.4946 1.2746 0.1970 0.019 Uiso 1 1 calc R
C28 C 0.3440(3) 1.1775(3) 0.2419(2) 0.0158(6) Uani 1 1 d .
H28 H 0.2740 1.2546 0.2373 0.019 Uiso 1 1 calc R
C29 C 0.3169(3) 1.0503(3) 0.27229(19) 0.0154(6) Uani 1 1 d .
H29 H 0.2285 1.0421 0.2885 0.018 Uiso 1 1 calc R
C30 C 0.4212(3) 0.9347(3) 0.27875(19) 0.0125(6) Uani 1 1 d .
H30 H 0.4017 0.8498 0.2982 0.015 Uiso 1 1 calc R
C31 C 0.7018(4) 0.2447(4) 0.9757(3) 0.0428(10) Uani 1 1 d .
H31A H 0.7799 0.2095 0.9380 0.051 Uiso 1 1 calc R
H31B H 0.6587 0.1711 1.0078 0.051 Uiso 1 1 calc R

loop_
_atom_site_aniso_label
_atom_site_aniso_U_11
_atom_site_aniso_U_22
_atom_site_aniso_U_33
_atom_site_aniso_U_23
_atom_site_aniso_U_13
_atom_site_aniso_U_12
Ru1 0.00657(12) 0.00674(12) 0.00761(12) -0.00096(9) -0.00077(8) -0.00213(8)
P1 0.0070(3) 0.0091(3) 0.0091(4) -0.0015(3) -0.0004(3) -0.0027(3)
S1 0.0083(3) 0.0092(3) 0.0104(3) -0.0027(3) -0.0004(3) -0.0021(3)
Cl1 0.0102(3) 0.0098(3) 0.0106(3) 0.0003(3) -0.0014(2) -0.0032(2)
Cl2 0.0144(3) 0.0095(3) 0.0129(3) -0.0007(3) -0.0007(3) -0.0060(3)
Cl3 0.0539(7) 0.0851(9) 0.0289(5) -0.0098(6) 0.0008(5) -0.0412(6)
Cl4 0.0480(7) 0.0725(9) 0.0646(8) -0.0013(7) -0.0243(6) -0.0167(6)
N1 0.0097(11) 0.0098(11) 0.0111(12) -0.0015(10) -0.0018(9) -0.0032(9)
N2 0.0102(12) 0.0105(11) 0.0113(12) -0.0032(10) -0.0017(9) -0.0019(9)
C1 0.0073(13) 0.0094(13) 0.0145(14) -0.0041(11) -0.0014(11) -0.0012(10)
C2 0.0164(15) 0.0112(14) 0.0145(15) -0.0039(12) -0.0003(12) -0.0007(11)
C3 0.0165(15) 0.0100(14) 0.0191(16) -0.0017(12) 0.0004(12) -0.0038(12)
C4 0.0156(15) 0.0143(15) 0.0224(17) -0.0081(13) -0.0054(13) -0.0022(12)
C5 0.0346(19) 0.0153(15) 0.0133(16) -0.0057(13) -0.0045(14) -0.0043(14)
C6 0.0245(17) 0.0131(15) 0.0130(15) -0.0016(12) -0.0010(13) -0.0066(12)
C7 0.0101(14) 0.0143(14) 0.0125(14) -0.0035(12) -0.0032(11) -0.0009(11)
C8 0.0094(13) 0.0140(14) 0.0138(14) -0.0011(12) -0.0034(11) -0.0043(11)
C9 0.0139(14) 0.0162(15) 0.0128(14) -0.0046(12) -0.0037(11) -0.0046(12)
C10 0.0131(14) 0.0163(15) 0.0091(14) -0.0053(12) -0.0022(11) -0.0015(11)
C11 0.0102(14) 0.0165(15) 0.0161(15) -0.0067(12) 0.0012(11) -0.0014(11)
C12 0.0183(15) 0.0120(14) 0.0141(15) -0.0048(12) -0.0005(12) -0.0019(12)
C13 0.0091(13) 0.0097(13) 0.0126(14) -0.0011(11) -0.0046(11) -0.0027(10)
C14 0.0112(14) 0.0098(13) 0.0134(14) -0.0031(11) -0.0038(11) -0.0005(11)
C15 0.0112(14) 0.0164(15) 0.0132(15) 0.0005(12) -0.0013(11) -0.0042(11)
C16 0.0172(15) 0.0122(14) 0.0250(17) -0.0041(13) -0.0042(13) -0.0057(12)
C17 0.0167(15) 0.0173(15) 0.0283(18) -0.0147(14) -0.0007(13) -0.0047(12)
C18 0.0121(14) 0.0155(15) 0.0172(16) -0.0053(12) 0.0014(12) -0.0054(12)
C19 0.0124(14) 0.0091(13) 0.0092(14) -0.0017(11) -0.0019(11) -0.0002(11)
C20 0.0118(14) 0.0126(14) 0.0127(14) -0.0033(12) -0.0034(11) -0.0038(11)
C21 0.0159(15) 0.0182(15) 0.0141(15) -0.0033(13) 0.0013(12) -0.0060(12)
C22 0.0218(16) 0.0190(16) 0.0100(15) -0.0055(12) 0.0001(12) -0.0028(13)
C23 0.0180(16) 0.0280(17) 0.0152(16) -0.0084(14) -0.0047(12) -0.0047(13)
C24 0.0117(14) 0.0245(17) 0.0154(15) -0.0056(13) -0.0017(12) -0.0045(12)
C25 0.0098(13) 0.0132(14) 0.0083(13) -0.0040(11) -0.0019(11) -0.0012(11)
C26 0.0106(14) 0.0145(14) 0.0154(15) -0.0029(12) -0.0027(11) -0.0038(11)
C27 0.0192(15) 0.0091(14) 0.0201(16) -0.0032(12) -0.0064(13) -0.0030(12)
C28 0.0152(15) 0.0141(15) 0.0176(16) -0.0060(12) -0.0053(12) 0.0014(12)
C29 0.0099(14) 0.0207(16) 0.0146(15) -0.0062(13) -0.0004(11) -0.0011(12)
C30 0.0117(14) 0.0127(14) 0.0130(14) -0.0011(12) -0.0017(11) -0.0051(11)
C31 0.044(2) 0.038(2) 0.046(3) -0.007(2) -0.007(2) -0.0128(19)

loop_
_atom_type_symbol
_atom_type_description
_atom_type_scat_dispersion_real
_atom_type_scat_dispersion_imag
_atom_type_scat_source
C C 0.0033 0.0016 'International Tables Vol C Tables 4.2.6.8 and 6.1.1.4'
H H 0.0000 0.0000 'International Tables Vol C Tables 4.2.6.8 and 6.1.1.4'
N N 0.0061 0.0033 'International Tables Vol C Tables 4.2.6.8 and 6.1.1.4'
P P 0.1023 0.0942 'International Tables Vol C Tables 4.2.6.8 and 6.1.1.4'
S S 0.1246 0.1234 'International Tables Vol C Tables 4.2.6.8 and 6.1.1.4'
Ru Ru -1.2594 0.8363 'International Tables Vol C Tables 4.2.6.8 and 6.1.1.4'
Cl Cl 0.1484 0.1585 'International Tables Vol C Tables 4.2.6.8 and 6.1.1.4'

loop_
_geom_angle_atom_site_label_1
_geom_angle_atom_site_label_2
_geom_angle_atom_site_label_3
_geom_angle
N1 Ru1 N2 80.54(9)
N1 Ru1 P1 175.96(6)
N2 Ru1 P1 102.14(6)
N1 Ru1 S1 83.08(7)
N2 Ru1 S1 162.31(6)
P1 Ru1 S1 94.59(3)
N1 Ru1 Cl2 87.73(6)
N2 Ru1 Cl2 89.93(6)
P1 Ru1 Cl2 95.27(3)
S1 Ru1 Cl2 82.77(3)
N1 Ru1 Cl1 82.46(6)
N2 Ru1 Cl1 87.10(6)
P1 Ru1 Cl1 94.59(3)
S1 Ru1 Cl1 97.36(3)
Cl2 Ru1 Cl1 170.09(2)
C13 P1 C19 101.70(13)
C13 P1 C25 104.85(13)
C19 P1 C25 95.51(12)
C13 P1 Ru1 112.45(9)
C19 P1 Ru1 120.11(9)
C25 P1 Ru1 119.39(9)
C1 S1 C7 101.39(13)
C1 S1 Ru1 120.83(9)
C7 S1 Ru1 100.20(9)
C9 N1 C8 115.8(2)
C9 N1 Ru1 109.31(17)
C8 N1 Ru1 113.33(17)
C10 N2 C12 108.5(2)
C10 N2 C11 107.7(2)
C12 N2 C11 106.5(2)
C10 N2 Ru1 103.64(16)
C12 N2 Ru1 116.01(17)
C11 N2 Ru1 114.20(17)
C6 C1 C2 119.7(3)
C6 C1 S1 117.0(2)
C2 C1 S1 123.3(2)
C3 C2 C1 119.5(3)
C2 C3 C4 120.7(3)
C5 C4 C3 119.8(3)
C4 C5 C6 120.2(3)
C1 C6 C5 120.1(3)
C8 C7 S1 107.20(19)
N1 C8 C7 107.6(2)
N1 C9 C10 106.1(2)
N2 C10 C9 111.4(2)
C18 C13 C14 118.2(3)
C18 C13 P1 121.0(2)
C14 C13 P1 120.4(2)
C15 C14 C13 120.8(3)
C16 C15 C14 120.0(3)
C15 C16 C17 119.8(3)
C16 C17 C18 120.5(3)
C17 C18 C13 120.6(3)
C20 C19 C24 118.4(3)
C20 C19 P1 122.2(2)
C24 C19 P1 119.3(2)
C21 C20 C19 120.4(3)
C22 C21 C20 120.7(3)
C23 C22 C21 119.7(3)
C22 C23 C24 120.1(3)
C23 C24 C19 120.7(3)
C26 C25 C30 118.2(2)
C26 C25 P1 115.7(2)
C30 C25 P1 126.0(2)
C27 C26 C25 120.9(3)
C28 C27 C26 120.2(3)
C29 C28 C27 119.6(3)
C28 C29 C30 120.4(3)
C29 C30 C25 120.7(3)
Cl4 C31 Cl3 113.1(2)

loop_
_geom_bond_atom_site_label_1
_geom_bond_atom_site_label_2
_geom_bond_distance
Ru1 N1 2.140(2)
Ru1 N2 2.261(2)
Ru1 P1 2.3015(9)
Ru1 S1 2.3069(8)
Ru1 Cl2 2.4154(8)
Ru1 Cl1 2.4219(8)
P1 C13 1.837(3)
P1 C19 1.843(3)
P1 C25 1.845(3)
S1 C1 1.783(3)
S1 C7 1.830(3)
Cl3 C31 1.749(4)
Cl4 C31 1.732(4)
N1 C9 1.458(4)
N1 C8 1.467(3)
N2 C10 1.488(3)
N2 C12 1.489(3)
N2 C11 1.491(3)
C1 C6 1.379(4)
C1 C2 1.394(4)
C2 C3 1.379(4)
C3 C4 1.379(4)
C4 C5 1.376(4)
C5 C6 1.384(4)
C7 C8 1.522(4)
C9 C10 1.520(4)
C13 C18 1.393(4)
C13 C14 1.399(4)
C14 C15 1.392(4)
C15 C16 1.375(4)
C16 C17 1.382(4)
C17 C18 1.386(4)
C19 C20 1.394(4)
C19 C24 1.403(4)
C20 C21 1.384(4)
C21 C22 1.384(4)
C22 C23 1.381(4)
C23 C24 1.386(4)
C25 C26 1.397(4)
C25 C30 1.400(4)
C26 C27 1.388(4)
C27 C28 1.386(4)
C28 C29 1.383(4)
C29 C30 1.391(4)
